data_1510817
loop_
_publ_author_name
'Jung, W.'
'Kluenter, W.'

_publ_section_title
;
 Die Zinn-Rhodiumboride Sn Rh3 B1-x, Sn4 Rh6 B und Sn5 Rh6 B2
;
_journal_name_full 'Zeitschrift fuer Anorganische und Allgemeine Chemie'
_journal_page_first 2099
_journal_page_last 2106
_journal_paper_doi 10.1002/zaac.19966221218
_journal_volume 622
_journal_year 1996
_chemical_formula_sum 'B2 Rh6 Sn5'
_chemical_name_systematic 'Sn5 Rh6 B2'
_space_group_IT_number 189
_symmetry_space_group_name_Hall 'P -6 -2'
_symmetry_space_group_name_H-M 'P -6 2 m'
_cell_angle_alpha 90
_cell_angle_beta 90
_cell_angle_gamma 120
_cell_formula_units_Z 1
_cell_length_a 6.548
_cell_length_b 6.548
_cell_length_c 5.5732
_cell_volume 206.944
_citation_journal_id_ASTM ZAACAB
_cod_data_source_file boron_324.cif
_cod_data_source_block B2Rh6Sn5
_cod_original_cell_volume 206.9439
_cod_database_code 1510817

loop_
_symmetry_equiv_pos_as_xyz
x,y,z
-x+y,-x,-z
-y,x-y,z
x,y,-z
-x+y,-x,z
-y,x-y,-z
y,x,z
x-y,-y,-z
-x,-x+y,z
y,x,-z
x-y,-y,z
-x,-x+y,-z

loop_
_atom_site_label
_atom_site_type_symbol
_atom_site_fract_x
_atom_site_fract_y
_atom_site_fract_z
_atom_site_occupancy
_atom_site_U_iso_or_equiv
B2 B 0 0 0.5 1 0.0
Sn2 Sn 0 0.5982 0 1 0.0
B1 B 0 0 0 1 0.0
Sn1 Sn 0.3333 0.6667 0.5 1 0.0
Rh1 Rh 0.2551 0 0.2542 1 0.0
